data_4306636
loop_
_publ_author_name
'Lihua Liu'
'Lev N. Zakharov'
'James A. Golen'
'Arnold L. Rheingold'
'Tracy A. Hanna'

_publ_section_title
;
Synthesis and Characterization of Bismuth(III) and Antimony(III) Calixarene
Complexes
;
_journal_name_full 'Inorganic Chemistry'
_journal_page_first 11143
_journal_page_last 11153
_journal_paper_doi 10.1021/ic801445m
_journal_volume 47
_journal_year 2008
_chemical_formula_sum 'C60 H84 Cl2 O8 Sb2'
_chemical_formula_weight 1247.68
_chemical_name_systematic
; 
 ? 
;
_space_group_IT_number 14
_symmetry_cell_setting monoclinic
_symmetry_space_group_name_Hall '-P 2yn'
_symmetry_space_group_name_H-M 'P 1 21/n 1'
_atom_sites_solution_hydrogens geom
_atom_sites_solution_primary direct
_atom_sites_solution_secondary difmap
_audit_creation_method SHELXLTL
_cell_angle_alpha 90.00
_cell_angle_beta 96.0450(10)
_cell_angle_gamma 90.00
_cell_formula_units_Z 2
_cell_length_a 13.6641(9)
_cell_length_b 11.6034(8)
_cell_length_c 19.0818(12)
_cell_measurement_reflns_used 8217
_cell_measurement_temperature 213(2)
_cell_measurement_theta_max 28.19
_cell_measurement_theta_min 2.48
_cell_volume 3008.6(3)
_computing_cell_refinement 'Bruker SMART'
_computing_data_collection 'Bruker SMART'
_computing_data_reduction 'Bruker SAINT'
_computing_molecular_graphics 'Bruker SHELXTL'
_computing_publication_material 'Bruker SHELXTL'
_computing_structure_refinement 'Bruker SHELXTL'
_computing_structure_solution 'Bruker SHELXTL'
_diffrn_ambient_temperature 213(2)
_diffrn_measured_fraction_theta_full 0.950
_diffrn_measured_fraction_theta_max 0.950
_diffrn_measurement_device_type 'CCD area detector Bruker Apex'
_diffrn_measurement_method 'phi and omega scans'
_diffrn_radiation_monochromator graphite
_diffrn_radiation_source 'fine-focus sealed tube'
_diffrn_radiation_type MoK\a
_diffrn_radiation_wavelength 0.71073
_diffrn_reflns_av_R_equivalents 0.0243
_diffrn_reflns_av_sigmaI/netI 0.0248
_diffrn_reflns_limit_h_max 17
_diffrn_reflns_limit_h_min -16
_diffrn_reflns_limit_k_max 13
_diffrn_reflns_limit_k_min -15
_diffrn_reflns_limit_l_max 25
_diffrn_reflns_limit_l_min -25
_diffrn_reflns_number 21197
_diffrn_reflns_theta_full 28.22
_diffrn_reflns_theta_max 28.22
_diffrn_reflns_theta_min 1.75
_exptl_absorpt_coefficient_mu 1.037
_exptl_absorpt_correction_T_max 1.000
_exptl_absorpt_correction_T_min 0.789
_exptl_absorpt_correction_type multi-scan
_exptl_absorpt_process_details SADABS
_exptl_crystal_colour Colorless
_exptl_crystal_density_diffrn 1.377
_exptl_crystal_density_meas 0
_exptl_crystal_density_method 'not measured'
_exptl_crystal_description Block
_exptl_crystal_F_000 1288
_exptl_crystal_size_max 0.35
_exptl_crystal_size_mid 0.20
_exptl_crystal_size_min 0.10
_refine_diff_density_max 0.966
_refine_diff_density_min -0.636
_refine_diff_density_rms 0.086
_refine_ls_extinction_method none
_refine_ls_goodness_of_fit_ref 1.053
_refine_ls_hydrogen_treatment constr
_refine_ls_matrix_type full
_refine_ls_number_parameters 323
_refine_ls_number_reflns 7055
_refine_ls_number_restraints 0
_refine_ls_restrained_S_all 1.053
_refine_ls_R_factor_all 0.0407
_refine_ls_R_factor_gt 0.0380
_refine_ls_shift/su_max 0.003
_refine_ls_shift/su_mean 0.000
_refine_ls_structure_factor_coef Fsqd
_refine_ls_weighting_details 'calc w=1/[\s^2^(Fo^2^)+(0.0509P)^2^+3.5014P] where P=(Fo^2^+2Fc^2^)/3'
_refine_ls_weighting_scheme calc
_refine_ls_wR_factor_gt 0.0967
_refine_ls_wR_factor_ref 0.0987
_reflns_number_gt 6556
_reflns_number_total 7055
_reflns_threshold_expression >2sigma(I)
_cod_data_source_file ic801445m_si_001_6.cif
_cod_data_source_block tcu54
_cod_depositor_comments
;
The following automatic conversions were performed:
'_symmetry_cell_setting' value 'Monoclinic' changed to 'monoclinic'
according to '/home/saulius/struct/CIF-dictionaries/cif_core.dic'
dictionary named 'cif_core.dic' version 2.4.1 from
2010-06-29.

'_exptl_absorpt_correction_type' value 'Multi-scan' changed
to 'multi-scan' according to
'/home/saulius/struct/CIF-dictionaries/cif_core.dic' dictionary named
'cif_core.dic' version 2.4.1 from 2010-06-29.

Automatic conversion script
Id: cif_fix_enum 1527 2010-12-29 10:47:43Z saulius 
;
_cod_database_code 4306636

loop_
_symmetry_equiv_pos_as_xyz
'x, y, z'
'-x+1/2, y+1/2, -z+1/2'
'-x, -y, -z'
'x-1/2, -y-1/2, z-1/2'

loop_
_atom_site_label
_atom_site_type_symbol
_atom_site_fract_x
_atom_site_fract_y
_atom_site_fract_z
_atom_site_U_iso_or_equiv
_atom_site_adp_type
_atom_site_occupancy
_atom_site_symmetry_multiplicity
_atom_site_calc_flag
_atom_site_refinement_flags
_atom_site_disorder_assembly
_atom_site_disorder_group
Sb1 Sb -0.018031(12) -0.160359(14) -0.005143(8) 0.02922(7) Uani 1 1 d . . .
Cl1 Cl -0.13519(7) -0.27484(7) 0.05140(4) 0.05124(19) Uani 1 1 d . . .
O1 O -0.07527(12) -0.01143(14) 0.02933(9) 0.0278(4) Uani 1 1 d . . .
O2 O 0.07641(16) -0.15991(14) 0.08126(10) 0.0342(4) Uani 1 1 d . . .
O3 O 0.0754(2) -0.3531(2) -0.01648(14) 0.0567(6) Uani 1 1 d . . .
O4 O -0.0801(7) 0.1381(9) 0.3428(4) 0.235(5) Uani 1 1 d . . .
C1 C -0.24196(19) 0.0491(2) 0.03103(13) 0.0322(5) Uani 1 1 d . . .
C2 C -0.3183(2) 0.0763(3) 0.07087(15) 0.0395(6) Uani 1 1 d . . .
H2A H -0.3782 0.1025 0.0476 0.047 Uiso 1 1 calc R . .
C3 C -0.3093(2) 0.0662(3) 0.14426(16) 0.0437(7) Uani 1 1 d . . .
C4 C -0.2199(2) 0.0262(3) 0.17735(15) 0.0409(6) Uani 1 1 d . . .
H4A H -0.2121 0.0195 0.2267 0.049 Uiso 1 1 calc R . .
C5 C -0.1421(2) -0.0042(2) 0.13995(14) 0.0325(5) Uani 1 1 d . . .
C6 C -0.15430(18) 0.0084(2) 0.06665(13) 0.0292(5) Uani 1 1 d . . .
C7 C -0.3953(3) 0.1045(4) 0.18501(19) 0.0606(10) Uani 1 1 d . . .
C8 C -0.4920(3) 0.0510(5) 0.1524(3) 0.0838(15) Uani 1 1 d . . .
H8A H -0.5454 0.0760 0.1784 0.126 Uiso 1 1 calc R . .
H8B H -0.4870 -0.0323 0.1543 0.126 Uiso 1 1 calc R . .
H8C H -0.5050 0.0755 0.1036 0.126 Uiso 1 1 calc R . .
C9 C -0.3815(4) 0.0659(8) 0.2609(2) 0.129(3) Uani 1 1 d . . .
H9A H -0.3213 0.0986 0.2840 0.193 Uiso 1 1 calc R . .
H9B H -0.3776 -0.0176 0.2628 0.193 Uiso 1 1 calc R . .
H9C H -0.4369 0.0916 0.2847 0.193 Uiso 1 1 calc R . .
C10 C -0.4053(5) 0.2334(5) 0.1804(4) 0.124(3) Uani 1 1 d . . .
H10A H -0.3448 0.2691 0.2010 0.186 Uiso 1 1 calc R . .
H10B H -0.4595 0.2580 0.2059 0.186 Uiso 1 1 calc R . .
H10C H -0.4181 0.2562 0.1314 0.186 Uiso 1 1 calc R . .
C11 C -0.0478(2) -0.0547(2) 0.17736(13) 0.0347(5) Uani 1 1 d . . .
H11A H -0.0503 -0.0466 0.2283 0.042 Uiso 1 1 calc R . .
H11B H -0.0467 -0.1373 0.1670 0.042 Uiso 1 1 calc R . .
C12 C 0.04818(19) -0.0026(2) 0.15912(13) 0.0296(5) Uani 1 1 d . . .
C13 C 0.0820(2) 0.1008(2) 0.19033(13) 0.0328(5) Uani 1 1 d . . .
H13A H 0.0441 0.1369 0.2224 0.039 Uiso 1 1 calc R . .
C14 C 0.1693(2) 0.1522(2) 0.17577(14) 0.0348(6) Uani 1 1 d . A .
C15 C 0.2238(2) 0.0965(2) 0.12816(14) 0.0344(5) Uani 1 1 d . . .
H15A H 0.2828 0.1304 0.1171 0.041 Uiso 1 1 calc R . .
C16 C 0.19407(19) -0.0077(2) 0.09638(13) 0.0310(5) Uani 1 1 d . . .
C17 C 0.10545(19) -0.0569(2) 0.11255(12) 0.0297(5) Uani 1 1 d . . .
C18 C 0.2055(3) 0.2639(3) 0.21284(18) 0.0490(8) Uani 1 1 d . . .
C19 C 0.2615(11) 0.3375(11) 0.1662(7) 0.089(4) Uiso 0.460(9) 1 d P A 1
H19A H 0.2167 0.3677 0.1278 0.133 Uiso 0.460(9) 1 calc PR A 1
H19B H 0.3118 0.2914 0.1473 0.133 Uiso 0.460(9) 1 calc PR A 1
H19C H 0.2922 0.4008 0.1935 0.133 Uiso 0.460(9) 1 calc PR A 1
C20 C 0.1380(10) 0.3223(11) 0.2523(7) 0.093(4) Uiso 0.460(9) 1 d P A 1
H20A H 0.0842 0.3529 0.2205 0.139 Uiso 0.460(9) 1 calc PR A 1
H20B H 0.1715 0.3850 0.2786 0.139 Uiso 0.460(9) 1 calc PR A 1
H20C H 0.1122 0.2688 0.2849 0.139 Uiso 0.460(9) 1 calc PR A 1
C21 C 0.2911(9) 0.2206(11) 0.2714(6) 0.086(3) Uiso 0.460(9) 1 d P A 1
H21A H 0.3248 0.1553 0.2533 0.128 Uiso 0.460(9) 1 calc PR A 1
H21B H 0.2623 0.1978 0.3137 0.128 Uiso 0.460(9) 1 calc PR A 1
H21C H 0.3377 0.2826 0.2827 0.128 Uiso 0.460(9) 1 calc PR A 1
C19A C 0.2976(7) 0.3130(8) 0.1877(5) 0.069(2) Uiso 0.540(9) 1 d P A 2
H19D H 0.2808 0.3549 0.1441 0.103 Uiso 0.540(9) 1 calc PR A 2
H19E H 0.3425 0.2508 0.1796 0.103 Uiso 0.540(9) 1 calc PR A 2
H19F H 0.3288 0.3648 0.2231 0.103 Uiso 0.540(9) 1 calc PR A 2
C20A C 0.1230(7) 0.3593(8) 0.1953(5) 0.078(3) Uiso 0.540(9) 1 d P A 2
H20D H 0.0923 0.3485 0.1476 0.117 Uiso 0.540(9) 1 calc PR A 2
H20E H 0.1528 0.4353 0.1996 0.117 Uiso 0.540(9) 1 calc PR A 2
H20F H 0.0736 0.3525 0.2281 0.117 Uiso 0.540(9) 1 calc PR A 2
C21A C 0.2159(9) 0.2463(10) 0.2913(6) 0.099(4) Uiso 0.540(9) 1 d P A 2
H21D H 0.1551 0.2680 0.3098 0.149 Uiso 0.540(9) 1 calc PR A 2
H21E H 0.2693 0.2938 0.3128 0.149 Uiso 0.540(9) 1 calc PR A 2
H21F H 0.2301 0.1659 0.3018 0.149 Uiso 0.540(9) 1 calc PR A 2
C22 C 0.2577(2) -0.0698(3) 0.04801(14) 0.0367(6) Uani 1 1 d . . .
H22A H 0.2501 -0.1527 0.0557 0.044 Uiso 1 1 calc R . .
H22C H 0.3264 -0.0505 0.0637 0.044 Uiso 1 1 calc R . .
C23 C 0.1265(5) -0.3695(5) -0.0765(2) 0.0916(17) Uani 1 1 d . . .
H23A H 0.1267 -0.2981 -0.1040 0.110 Uiso 1 1 calc R . .
H23B H 0.0950 -0.4301 -0.1067 0.110 Uiso 1 1 calc R . .
C24 C 0.2279(4) -0.4030(5) -0.0503(4) 0.1041(19) Uani 1 1 d . . .
H24A H 0.2485 -0.4702 -0.0762 0.125 Uiso 1 1 calc R . .
H24B H 0.2735 -0.3395 -0.0564 0.125 Uiso 1 1 calc R . .
C25 C 0.2274(4) -0.4305(5) 0.0245(3) 0.0901(16) Uani 1 1 d . . .
H25A H 0.2676 -0.3752 0.0538 0.108 Uiso 1 1 calc R . .
H25B H 0.2534 -0.5082 0.0345 0.108 Uiso 1 1 calc R . .
C26 C 0.1223(3) -0.4232(3) 0.0385(2) 0.0659(11) Uani 1 1 d . . .
H26A H 0.0924 -0.5001 0.0376 0.079 Uiso 1 1 calc R . .
H26B H 0.1167 -0.3882 0.0846 0.079 Uiso 1 1 calc R . .
C27 C -0.0213(8) 0.0882(9) 0.3933(6) 0.161(3) Uani 1 1 d . . .
H27A H 0.0430 0.0726 0.3769 0.193 Uiso 1 1 calc R . .
H27B H -0.0497 0.0149 0.4067 0.193 Uiso 1 1 calc R . .
C28 C -0.0101(10) 0.1666(12) 0.4539(7) 0.240(7) Uani 1 1 d . . .
H28A H -0.0179 0.1244 0.4975 0.288 Uiso 1 1 calc R . .
H28B H 0.0553 0.2022 0.4583 0.288 Uiso 1 1 calc R . .
C29 C -0.0821(7) 0.2499(10) 0.4423(6) 0.172(4) Uani 1 1 d . . .
H29A H -0.0532 0.3272 0.4463 0.206 Uiso 1 1 calc R . .
H29B H -0.1307 0.2426 0.4763 0.206 Uiso 1 1 calc R . .
C30 C -0.1278(6) 0.2286(9) 0.3700(6) 0.166(4) Uani 1 1 d . . .
H30A H -0.1977 0.2104 0.3707 0.200 Uiso 1 1 calc R . .
H30B H -0.1223 0.2975 0.3410 0.200 Uiso 1 1 calc R . .

loop_
_atom_site_aniso_label
_atom_site_aniso_U_11
_atom_site_aniso_U_22
_atom_site_aniso_U_33
_atom_site_aniso_U_23
_atom_site_aniso_U_13
_atom_site_aniso_U_12
Sb1 0.03483(11) 0.02572(10) 0.02579(10) -0.00262(5) -0.00309(7) 0.00165(6)
Cl1 0.0602(5) 0.0409(4) 0.0538(4) -0.0021(3) 0.0115(4) -0.0157(3)
O1 0.0287(8) 0.0292(9) 0.0249(8) -0.0003(6) 0.0003(6) 0.0043(7)
O2 0.0457(11) 0.0262(9) 0.0282(9) -0.0010(6) -0.0084(8) 0.0050(7)
O3 0.0744(17) 0.0423(13) 0.0512(14) -0.0058(10) -0.0037(12) 0.0213(11)
O4 0.202(8) 0.338(12) 0.153(7) -0.013(7) -0.038(6) 0.112(8)
C1 0.0329(13) 0.0324(13) 0.0307(12) -0.0063(10) 0.0003(10) -0.0001(10)
C2 0.0304(13) 0.0479(16) 0.0398(14) -0.0091(12) 0.0020(11) 0.0021(12)
C3 0.0371(15) 0.0564(19) 0.0389(14) -0.0088(13) 0.0103(12) -0.0038(13)
C4 0.0442(15) 0.0508(16) 0.0285(12) -0.0039(12) 0.0070(11) -0.0072(13)
C5 0.0352(13) 0.0333(14) 0.0286(12) -0.0012(9) 0.0016(10) -0.0046(10)
C6 0.0299(12) 0.0291(12) 0.0285(12) -0.0024(9) 0.0027(9) -0.0016(9)
C7 0.0442(18) 0.090(3) 0.0508(19) -0.0171(19) 0.0177(15) 0.0000(18)
C8 0.042(2) 0.132(4) 0.080(3) -0.021(3) 0.0176(19) -0.005(2)
C9 0.063(3) 0.276(9) 0.052(2) 0.002(4) 0.027(2) 0.026(4)
C10 0.121(5) 0.096(4) 0.173(7) -0.052(4) 0.097(5) -0.003(4)
C11 0.0416(14) 0.0375(14) 0.0246(11) 0.0056(10) 0.0011(10) -0.0012(11)
C12 0.0332(12) 0.0312(13) 0.0229(11) 0.0027(9) -0.0052(9) 0.0013(10)
C13 0.0385(14) 0.0360(13) 0.0229(11) -0.0046(9) -0.0013(9) 0.0051(11)
C14 0.0381(14) 0.0351(14) 0.0292(12) -0.0060(10) -0.0064(10) 0.0014(11)
C15 0.0301(12) 0.0401(14) 0.0313(12) -0.0019(10) -0.0051(10) -0.0002(11)
C16 0.0302(12) 0.0362(14) 0.0249(11) -0.0023(9) -0.0062(9) 0.0074(10)
C17 0.0371(13) 0.0267(12) 0.0230(10) 0.0005(9) -0.0074(9) 0.0031(10)
C18 0.0538(18) 0.0449(17) 0.0473(17) -0.0179(14) 0.0002(14) -0.0100(14)
C22 0.0317(13) 0.0448(15) 0.0318(12) -0.0049(11) -0.0046(10) 0.0110(11)
C23 0.122(4) 0.094(3) 0.059(3) -0.011(2) 0.012(3) 0.053(3)
C24 0.084(4) 0.085(4) 0.149(6) 0.016(4) 0.039(4) 0.011(3)
C25 0.073(3) 0.069(3) 0.121(4) 0.007(3) -0.024(3) 0.002(2)
C26 0.088(3) 0.0405(18) 0.065(2) 0.0030(16) -0.009(2) 0.0158(19)
C27 0.165(9) 0.154(9) 0.158(9) -0.006(7) -0.013(7) 0.028(7)
C28 0.228(14) 0.295(18) 0.171(11) -0.040(10) -0.098(10) 0.109(12)
C29 0.134(7) 0.185(10) 0.188(10) -0.052(8) -0.024(7) 0.018(7)
C30 0.099(6) 0.165(9) 0.232(13) -0.008(8) 0.003(7) 0.025(6)

loop_
_atom_type_symbol
_atom_type_description
_atom_type_scat_dispersion_real
_atom_type_scat_dispersion_imag
_atom_type_scat_source
C C 0.0033 0.0016 'International Tables Vol C Tables 4.2.6.8 and 6.1.1.4'
H H 0.0000 0.0000 'International Tables Vol C Tables 4.2.6.8 and 6.1.1.4'
O O 0.0106 0.0060 'International Tables Vol C Tables 4.2.6.8 and 6.1.1.4'
Cl Cl 0.1484 0.1585 'International Tables Vol C Tables 4.2.6.8 and 6.1.1.4'
Sb Sb -0.5866 1.5461 'International Tables Vol C Tables 4.2.6.8 and 6.1.1.4'

loop_
_geom_angle_atom_site_label_1
_geom_angle_atom_site_label_2
_geom_angle_atom_site_label_3
_geom_angle
_geom_angle_site_symmetry_1
_geom_angle_site_symmetry_3
_geom_angle_publ_flag
O2 Sb1 O1 88.15(7) . . ?
O2 Sb1 Cl1 91.94(6) . . ?
O1 Sb1 Cl1 91.56(5) . . ?
O2 Sb1 O1 81.24(7) . 3 ?
O1 Sb1 O1 65.98(8) . 3 ?
Cl1 Sb1 O1 156.58(5) . 3 ?
C6 O1 Sb1 131.26(15) . . ?
C6 O1 Sb1 114.64(14) . 3 ?
Sb1 O1 Sb1 114.02(8) . 3 ?
C17 O2 Sb1 119.70(14) . . ?
C23 O3 C26 107.3(3) . . ?
C27 O4 C30 109.6(9) . . ?
C2 C1 C6 117.7(2) . . ?
C2 C1 C22 118.1(2) . 3 ?
C6 C1 C22 124.1(2) . 3 ?
C1 C2 C3 122.5(3) . . ?
C4 C3 C2 117.5(3) . . ?
C4 C3 C7 123.1(3) . . ?
C2 C3 C7 119.4(3) . . ?
C5 C4 C3 122.3(3) . . ?
C4 C5 C6 118.1(2) . . ?
C4 C5 C11 120.9(2) . . ?
C6 C5 C11 121.0(2) . . ?
O1 C6 C1 119.0(2) . . ?
O1 C6 C5 118.9(2) . . ?
C1 C6 C5 121.9(2) . . ?
C10 C7 C9 110.7(5) . . ?
C10 C7 C8 108.1(4) . . ?
C9 C7 C8 106.5(4) . . ?
C10 C7 C3 109.1(3) . . ?
C9 C7 C3 112.0(4) . . ?
C8 C7 C3 110.4(3) . . ?
C12 C11 C5 116.7(2) . . ?
C17 C12 C13 118.5(2) . . ?
C17 C12 C11 121.6(2) . . ?
C13 C12 C11 119.9(2) . . ?
C14 C13 C12 122.4(2) . . ?
C13 C14 C15 117.5(2) . . ?
C13 C14 C18 120.9(3) . . ?
C15 C14 C18 121.6(3) . . ?
C14 C15 C16 122.3(3) . . ?
C15 C16 C17 118.4(2) . . ?
C15 C16 C22 121.1(2) . . ?
C17 C16 C22 120.4(2) . . ?
O2 C17 C12 120.9(2) . . ?
O2 C17 C16 118.3(2) . . ?
C12 C17 C16 120.8(2) . . ?
C20 C18 C19 116.3(8) . . ?
C20 C18 C21A 62.3(7) . . ?
C19 C18 C21A 131.8(7) . . ?
C20 C18 C19A 126.8(7) . . ?
C19 C18 C19A 25.7(6) . . ?
C21A C18 C19A 112.0(6) . . ?
C20 C18 C14 116.8(6) . . ?
C19 C18 C14 111.6(6) . . ?
C21A C18 C14 109.7(5) . . ?
C19A C18 C14 114.4(4) . . ?
C20 C18 C20A 45.2(6) . . ?
C19 C18 C20A 82.7(7) . . ?
C21A C18 C20A 107.1(6) . . ?
C19A C18 C20A 105.5(6) . . ?
C14 C18 C20A 107.7(4) . . ?
C20 C18 C21 104.2(7) . . ?
C19 C18 C21 102.2(7) . . ?
C21A C18 C21 44.0(6) . . ?
C19A C18 C21 76.7(6) . . ?
C14 C18 C21 103.4(5) . . ?
C20A C18 C21 144.1(6) . . ?
C16 C22 C1 119.9(2) . 3 ?
O3 C23 C24 106.7(4) . . ?
C25 C24 C23 106.7(5) . . ?
C24 C25 C26 105.4(4) . . ?
O3 C26 C25 105.5(4) . . ?
O4 C27 C28 108.0(9) . . ?
C29 C28 C27 107.1(9) . . ?
C28 C29 C30 104.9(9) . . ?
O4 C30 C29 108.2(8) . . ?

loop_
_geom_bond_atom_site_label_1
_geom_bond_atom_site_label_2
_geom_bond_distance
_geom_bond_site_symmetry_2
_geom_bond_publ_flag
Sb1 O2 1.9839(18) . ?
Sb1 O1 2.0345(17) . ?
Sb1 Cl1 2.4197(8) . ?
Sb1 O1 2.4363(17) 3 ?
O1 C6 1.374(3) . ?
O1 Sb1 2.4363(17) 3 ?
O2 C17 1.376(3) . ?
O3 C23 1.416(5) . ?
O3 C26 1.425(4) . ?
O4 C27 1.322(11) . ?
O4 C30 1.367(11) . ?
C1 C2 1.390(4) . ?
C1 C6 1.396(4) . ?
C1 C22 1.520(4) 3 ?
C2 C3 1.398(4) . ?
C3 C4 1.394(4) . ?
C3 C7 1.541(4) . ?
C4 C5 1.388(4) . ?
C5 C6 1.399(4) . ?
C5 C11 1.523(4) . ?
C7 C10 1.503(8) . ?
C7 C9 1.509(6) . ?
C7 C8 1.532(6) . ?
C11 C12 1.517(4) . ?
C12 C17 1.394(4) . ?
C12 C13 1.397(3) . ?
C13 C14 1.388(4) . ?
C14 C15 1.393(4) . ?
C14 C18 1.533(4) . ?
C15 C16 1.395(4) . ?
C16 C17 1.402(4) . ?
C16 C22 1.515(4) . ?
C18 C20 1.423(13) . ?
C18 C19 1.500(13) . ?
C18 C21A 1.502(11) . ?
C18 C19A 1.505(9) . ?
C18 C20A 1.591(10) . ?
C18 C21 1.611(12) . ?
C22 C1 1.520(4) 3 ?
C23 C24 1.475(8) . ?
C24 C25 1.464(8) . ?
C25 C26 1.491(7) . ?
C27 C28 1.467(13) . ?
C28 C29 1.380(13) . ?
C29 C30 1.474(13) . ?
